data_4327000
loop_
_publ_author_name
'Samuel D. Cosham'
'Andrew L. Johnson'
'Kieran C. Molloy'
'Andrew J. Kingsley'

_publ_contact_author_address
;
Department of Chemistry,
University of Bath.
Claverton Down.
Bath.
BA2 7AY
United Kingdon
;
_publ_contact_author_email a.l.johnson@bath.ac.uk
_publ_contact_author_fax '+44 (0) 1225 386231'
_publ_contact_author_name
;
Dr. Andrew L. Johnson and Prof. Kieran C. Molloy
;
_publ_contact_author_phone '+44 (0) 1225 384467'
_publ_section_title
;
 Synthesis, Characterization, and Materials Chemistry of Group 4
 Silylimides
;
_journal_name_full 'Inorganic Chemistry'
_journal_page_first 12053
_journal_page_last 12063
_journal_paper_doi 10.1021/ic2015644
_journal_volume 50
_journal_year 2011
_chemical_formula_sum 'C44 H54 N6 Si2 Zr2'
_chemical_formula_weight 905.55
_chemical_name_systematic
; 
 ? 
;
_space_group_IT_number 14
_symmetry_cell_setting monoclinic
_symmetry_space_group_name_Hall '-P 2yn'
_symmetry_space_group_name_H-M 'P 1 21/n 1'
_atom_sites_solution_hydrogens geom
_atom_sites_solution_primary direct
_atom_sites_solution_secondary difmap
_audit_creation_method SHELXL-97
_cell_angle_alpha 90.00
_cell_angle_beta 98.1630(10)
_cell_angle_gamma 90.00
_cell_formula_units_Z 2
_cell_length_a 9.57000(10)
_cell_length_b 11.45400(10)
_cell_length_c 20.2050(2)
_cell_measurement_reflns_used 34645
_cell_measurement_temperature 150(2)
_cell_measurement_theta_max 30.49
_cell_measurement_theta_min 3.27
_cell_volume 2192.33(4)
_computing_cell_refinement 'HKL Scalepack (Otwinowski & Minor 1997)'
_computing_data_collection 'Kappa CCD'
_computing_data_reduction 'Denzo and Scalepak (Otwinowski & Minor, 1997)'
_computing_molecular_graphics 'ORTEP 3 for Windows (Farrugia, 1997)'
_computing_publication_material 'SHELXL-97 (Sheldrick, 1997)'
_computing_structure_refinement 'SHELXL-97 (Sheldrick, 1997)'
_computing_structure_solution 'SHELXS-86 (Sheldrick, 1986)'
_diffrn_ambient_temperature 150(2)
_diffrn_measured_fraction_theta_full 0.995
_diffrn_measured_fraction_theta_max 0.995
_diffrn_measurement_device_type 'Bruker Kappa CCD Diffractometer'
_diffrn_measurement_method 'omega and phi scans'
_diffrn_radiation_monochromator graphite
_diffrn_radiation_source 'fine-focus sealed tube'
_diffrn_radiation_type MoK\a
_diffrn_radiation_wavelength 0.71073
_diffrn_reflns_av_R_equivalents 0.0526
_diffrn_reflns_av_sigmaI/netI 0.0280
_diffrn_reflns_limit_h_max 13
_diffrn_reflns_limit_h_min -13
_diffrn_reflns_limit_k_max 16
_diffrn_reflns_limit_k_min -16
_diffrn_reflns_limit_l_max 28
_diffrn_reflns_limit_l_min -28
_diffrn_reflns_number 34645
_diffrn_reflns_theta_full 30.49
_diffrn_reflns_theta_max 30.49
_diffrn_reflns_theta_min 3.27
_diffrn_standards_decay_% 0
_diffrn_standards_interval_count 0
_diffrn_standards_interval_time 0
_diffrn_standards_number 0
_exptl_absorpt_coefficient_mu 0.567
_exptl_absorpt_correction_T_max 0.9299
_exptl_absorpt_correction_T_min 0.8950
_exptl_absorpt_correction_type multi-scan
_exptl_absorpt_process_details 'SORTAV (Blessing, 1995)'
_exptl_crystal_colour colourless
_exptl_crystal_density_diffrn 1.372
_exptl_crystal_description block
_exptl_crystal_F_000 936
_exptl_crystal_size_max 0.20
_exptl_crystal_size_mid 0.15
_exptl_crystal_size_min 0.13
_refine_diff_density_max 0.564
_refine_diff_density_min -0.533
_refine_diff_density_rms 0.066
_refine_ls_extinction_method none
_refine_ls_goodness_of_fit_ref 1.014
_refine_ls_hydrogen_treatment constr
_refine_ls_matrix_type full
_refine_ls_number_parameters 248
_refine_ls_number_reflns 6664
_refine_ls_number_restraints 0
_refine_ls_restrained_S_all 1.014
_refine_ls_R_factor_all 0.0339
_refine_ls_R_factor_gt 0.0273
_refine_ls_shift/su_max 0.005
_refine_ls_shift/su_mean 0.000
_refine_ls_structure_factor_coef Fsqd
_refine_ls_weighting_details 'calc w=1/[\s^2^(Fo^2^)+(0.0369P)^2^+0.9402P] where P=(Fo^2^+2Fc^2^)/3'
_refine_ls_weighting_scheme calc
_refine_ls_wR_factor_gt 0.0694
_refine_ls_wR_factor_ref 0.0734
_reflns_number_gt 5835
_reflns_number_total 6664
_reflns_threshold_expression >2sigma(I)
_cod_data_source_file ic2015644_si_003_02.cif
_cod_data_source_block 2
_cod_database_code 4327000

loop_
_symmetry_equiv_pos_as_xyz
'x, y, z'
'-x+1/2, y+1/2, -z+1/2'
'-x, -y, -z'
'x-1/2, -y-1/2, z-1/2'

loop_
_atom_site_label
_atom_site_type_symbol
_atom_site_fract_x
_atom_site_fract_y
_atom_site_fract_z
_atom_site_U_iso_or_equiv
_atom_site_adp_type
_atom_site_occupancy
_atom_site_symmetry_multiplicity
_atom_site_calc_flag
_atom_site_refinement_flags
Zr1 Zr 0.566561(13) 0.395367(11) 0.544140(6) 0.01920(5) Uani 1 1 d .
N3 N 0.50943(12) 0.43704(10) 0.44408(6) 0.0202(2) Uani 1 1 d .
N1 N 0.77681(13) 0.39305(11) 0.58330(7) 0.0280(3) Uani 1 1 d .
N2 N 0.43038(14) 0.27974(11) 0.57828(7) 0.0293(3) Uani 1 1 d .
Si1 Si 0.53707(4) 0.33582(3) 0.385320(18) 0.01981(8) Uani 1 1 d .
C1 C 0.87765(19) 0.45607(18) 0.54947(10) 0.0403(4) Uani 1 1 d .
H1A H 0.9223 0.5175 0.5789 0.060 Uiso 1 1 calc R
H1B H 0.8287 0.4913 0.5084 0.060 Uiso 1 1 calc R
H1C H 0.9500 0.4019 0.5382 0.060 Uiso 1 1 calc R
C2 C 0.8480(2) 0.3336(2) 0.64162(10) 0.0506(5) Uani 1 1 d .
H2A H 0.9163 0.2780 0.6280 0.076 Uiso 1 1 calc R
H2B H 0.7785 0.2916 0.6639 0.076 Uiso 1 1 calc R
H2C H 0.8974 0.3909 0.6725 0.076 Uiso 1 1 calc R
C3 C 0.4664(2) 0.2119(3) 0.63807(13) 0.0647(7) Uani 1 1 d .
H3A H 0.3998 0.2294 0.6694 0.097 Uiso 1 1 calc R
H3B H 0.5624 0.2315 0.6588 0.097 Uiso 1 1 calc R
H3C H 0.4614 0.1287 0.6268 0.097 Uiso 1 1 calc R
C4 C 0.28900(19) 0.25374(18) 0.54635(10) 0.0429(4) Uani 1 1 d .
H4A H 0.2808 0.1699 0.5368 0.064 Uiso 1 1 calc R
H4B H 0.2693 0.2977 0.5044 0.064 Uiso 1 1 calc R
H4C H 0.2211 0.2760 0.5761 0.064 Uiso 1 1 calc R
C11 C 0.66413(15) 0.22664(12) 0.43078(7) 0.0255(3) Uani 1 1 d .
C12 C 0.61730(19) 0.14677(14) 0.47583(8) 0.0318(3) Uani 1 1 d .
H12 H 0.5190 0.1384 0.4771 0.038 Uiso 1 1 calc R
C13 C 0.7126(2) 0.07973(16) 0.51865(10) 0.0438(4) Uani 1 1 d .
H13 H 0.6792 0.0273 0.5493 0.053 Uiso 1 1 calc R
C14 C 0.8553(2) 0.08979(17) 0.51630(12) 0.0511(5) Uani 1 1 d .
H14 H 0.9203 0.0448 0.5458 0.061 Uiso 1 1 calc R
C15 C 0.9043(2) 0.16478(17) 0.47138(12) 0.0473(5) Uani 1 1 d .
H15 H 1.0026 0.1698 0.4693 0.057 Uiso 1 1 calc R
C16 C 0.81003(17) 0.23318(15) 0.42905(9) 0.0345(3) Uani 1 1 d .
H16 H 0.8450 0.2850 0.3986 0.041 Uiso 1 1 calc R
C21 C 0.61707(15) 0.40264(12) 0.31451(7) 0.0223(3) Uani 1 1 d .
C22 C 0.71183(17) 0.49617(15) 0.32548(8) 0.0330(3) Uani 1 1 d .
H22 H 0.7364 0.5262 0.3694 0.040 Uiso 1 1 calc R
C23 C 0.77057(19) 0.54578(17) 0.27275(10) 0.0406(4) Uani 1 1 d .
H23 H 0.8342 0.6095 0.2810 0.049 Uiso 1 1 calc R
C24 C 0.73664(19) 0.50272(17) 0.20859(9) 0.0392(4) Uani 1 1 d .
H24 H 0.7777 0.5361 0.1729 0.047 Uiso 1 1 calc R
C25 C 0.6435(2) 0.41155(16) 0.19662(9) 0.0365(4) Uani 1 1 d .
H25 H 0.6194 0.3823 0.1525 0.044 Uiso 1 1 calc R
C26 C 0.58394(17) 0.36160(14) 0.24915(7) 0.0282(3) Uani 1 1 d .
H26 H 0.5197 0.2985 0.2402 0.034 Uiso 1 1 calc R
C31 C 0.37058(15) 0.25707(13) 0.35002(7) 0.0265(3) Uani 1 1 d .
C32 C 0.3690(2) 0.13836(15) 0.33276(9) 0.0378(4) Uani 1 1 d .
H32 H 0.4548 0.0953 0.3388 0.045 Uiso 1 1 calc R
C33 C 0.2436(3) 0.08258(18) 0.30694(11) 0.0514(5) Uani 1 1 d .
H33 H 0.2440 0.0020 0.2959 0.062 Uiso 1 1 calc R
C34 C 0.1189(2) 0.1449(2) 0.29741(11) 0.0543(6) Uani 1 1 d .
H34 H 0.0333 0.1068 0.2801 0.065 Uiso 1 1 calc R
C35 C 0.1178(2) 0.2625(2) 0.31300(11) 0.0516(5) Uani 1 1 d .
H35 H 0.0320 0.3053 0.3057 0.062 Uiso 1 1 calc R
C36 C 0.24306(17) 0.31818(18) 0.33947(9) 0.0384(4) Uani 1 1 d .
H36 H 0.2416 0.3988 0.3505 0.046 Uiso 1 1 calc R

loop_
_atom_site_aniso_label
_atom_site_aniso_U_11
_atom_site_aniso_U_22
_atom_site_aniso_U_33
_atom_site_aniso_U_23
_atom_site_aniso_U_13
_atom_site_aniso_U_12
Zr1 0.01826(7) 0.02076(7) 0.01815(7) 0.00188(4) 0.00115(4) 0.00089(4)
N3 0.0205(5) 0.0218(5) 0.0182(5) -0.0008(4) 0.0019(4) 0.0010(4)
N1 0.0211(6) 0.0335(7) 0.0278(6) 0.0010(5) -0.0021(5) 0.0028(5)
N2 0.0315(7) 0.0253(6) 0.0325(7) 0.0017(5) 0.0095(5) -0.0050(5)
Si1 0.01984(17) 0.02072(17) 0.01886(16) -0.00215(13) 0.00269(13) -0.00205(13)
C1 0.0343(9) 0.0460(10) 0.0414(9) -0.0030(8) 0.0082(7) -0.0074(7)
C2 0.0412(10) 0.0682(14) 0.0383(10) 0.0133(9) -0.0086(8) 0.0024(9)
C3 0.0435(11) 0.0893(18) 0.0601(14) 0.0404(13) 0.0032(10) -0.0117(11)
C4 0.0353(9) 0.0499(11) 0.0437(10) 0.0040(8) 0.0061(7) -0.0079(8)
C11 0.0271(7) 0.0215(6) 0.0271(7) -0.0045(5) 0.0009(5) 0.0024(5)
C12 0.0401(9) 0.0236(7) 0.0310(8) -0.0010(6) 0.0022(6) 0.0011(6)
C13 0.0615(12) 0.0280(8) 0.0394(10) 0.0044(7) -0.0014(9) 0.0069(8)
C14 0.0572(13) 0.0337(9) 0.0555(12) -0.0023(8) -0.0157(10) 0.0189(9)
C15 0.0320(9) 0.0387(10) 0.0666(13) -0.0095(9) -0.0084(8) 0.0108(7)
C16 0.0283(8) 0.0302(8) 0.0441(9) -0.0040(7) 0.0025(6) 0.0030(6)
C21 0.0223(6) 0.0231(6) 0.0218(6) -0.0010(5) 0.0049(5) 0.0001(5)
C22 0.0314(8) 0.0357(8) 0.0326(8) -0.0049(6) 0.0072(6) -0.0099(6)
C23 0.0345(9) 0.0383(9) 0.0517(10) 0.0047(8) 0.0158(8) -0.0100(7)
C24 0.0368(9) 0.0440(9) 0.0412(9) 0.0132(8) 0.0211(7) 0.0089(7)
C25 0.0440(10) 0.0428(9) 0.0256(7) -0.0003(6) 0.0143(7) 0.0074(7)
C26 0.0331(8) 0.0286(7) 0.0237(7) -0.0038(5) 0.0072(6) -0.0007(6)
C31 0.0268(7) 0.0305(7) 0.0223(6) -0.0013(5) 0.0036(5) -0.0083(6)
C32 0.0444(10) 0.0288(7) 0.0371(9) 0.0013(7) -0.0044(7) -0.0114(7)
C33 0.0642(13) 0.0379(9) 0.0470(11) 0.0029(8) -0.0092(10) -0.0271(9)
C34 0.0434(11) 0.0709(14) 0.0457(11) 0.0005(10) -0.0035(8) -0.0340(10)
C35 0.0261(8) 0.0771(15) 0.0502(11) -0.0126(10) 0.0009(7) -0.0116(9)
C36 0.0255(7) 0.0494(10) 0.0395(9) -0.0123(8) 0.0015(6) -0.0051(7)

loop_
_atom_type_symbol
_atom_type_description
_atom_type_scat_dispersion_real
_atom_type_scat_dispersion_imag
_atom_type_scat_source
C C 0.0033 0.0016 'International Tables Vol C Tables 4.2.6.8 and 6.1.1.4'
H H 0.0000 0.0000 'International Tables Vol C Tables 4.2.6.8 and 6.1.1.4'
N N 0.0061 0.0033 'International Tables Vol C Tables 4.2.6.8 and 6.1.1.4'
Si Si 0.0817 0.0704 'International Tables Vol C Tables 4.2.6.8 and 6.1.1.4'
Zr Zr -2.9673 0.5597 'International Tables Vol C Tables 4.2.6.8 and 6.1.1.4'

loop_
_geom_angle_atom_site_label_1
_geom_angle_atom_site_label_2
_geom_angle_atom_site_label_3
_geom_angle
_geom_angle_site_symmetry_1
_geom_angle_site_symmetry_3
N2 Zr1 N1 119.85(5) . .
N2 Zr1 N3 112.67(5) . .
N1 Zr1 N3 119.11(5) . .
N2 Zr1 N3 108.02(5) . 3_666
N1 Zr1 N3 107.89(5) . 3_666
N3 Zr1 N3 81.43(5) . 3_666
N2 Zr1 Zr1 117.27(4) . 3_666
N1 Zr1 Zr1 121.57(4) . 3_666
N3 Zr1 Zr1 40.77(3) . 3_666
N3 Zr1 Zr1 40.66(3) 3_666 3_666
Si1 N3 Zr1 118.45(6) . .
Si1 N3 Zr1 142.98(7) . 3_666
Zr1 N3 Zr1 98.57(5) . 3_666
C2 N1 C1 110.53(15) . .
C2 N1 Zr1 129.97(12) . .
C1 N1 Zr1 119.49(11) . .
C3 N2 C4 111.20(15) . .
C3 N2 Zr1 123.07(12) . .
C4 N2 Zr1 125.73(11) . .
N3 Si1 C31 112.52(6) . .
N3 Si1 C21 111.91(6) . .
C31 Si1 C21 108.75(6) . .
N3 Si1 C11 105.32(6) . .
C31 Si1 C11 108.60(7) . .
C21 Si1 C11 109.64(7) . .
N1 C1 H1A 109.5 . .
N1 C1 H1B 109.5 . .
H1A C1 H1B 109.5 . .
N1 C1 H1C 109.5 . .
H1A C1 H1C 109.5 . .
H1B C1 H1C 109.5 . .
N1 C2 H2A 109.5 . .
N1 C2 H2B 109.5 . .
H2A C2 H2B 109.5 . .
N1 C2 H2C 109.5 . .
H2A C2 H2C 109.5 . .
H2B C2 H2C 109.5 . .
N2 C3 H3A 109.5 . .
N2 C3 H3B 109.5 . .
H3A C3 H3B 109.5 . .
N2 C3 H3C 109.5 . .
H3A C3 H3C 109.5 . .
H3B C3 H3C 109.5 . .
N2 C4 H4A 109.5 . .
N2 C4 H4B 109.5 . .
H4A C4 H4B 109.5 . .
N2 C4 H4C 109.5 . .
H4A C4 H4C 109.5 . .
H4B C4 H4C 109.5 . .
C16 C11 C12 117.38(14) . .
C16 C11 Si1 121.77(12) . .
C12 C11 Si1 120.16(12) . .
C13 C12 C11 121.24(17) . .
C13 C12 H12 119.4 . .
C11 C12 H12 119.4 . .
C14 C13 C12 119.77(19) . .
C14 C13 H13 120.1 . .
C12 C13 H13 120.1 . .
C13 C14 C15 120.39(17) . .
C13 C14 H14 119.8 . .
C15 C14 H14 119.8 . .
C14 C15 C16 120.23(19) . .
C14 C15 H15 119.9 . .
C16 C15 H15 119.9 . .
C15 C16 C11 120.96(18) . .
C15 C16 H16 119.5 . .
C11 C16 H16 119.5 . .
C26 C21 C22 117.55(14) . .
C26 C21 Si1 121.41(11) . .
C22 C21 Si1 121.04(11) . .
C23 C22 C21 120.85(15) . .
C23 C22 H22 119.6 . .
C21 C22 H22 119.6 . .
C24 C23 C22 120.32(16) . .
C24 C23 H23 119.8 . .
C22 C23 H23 119.8 . .
C25 C24 C23 119.81(16) . .
C25 C24 H24 120.1 . .
C23 C24 H24 120.1 . .
C24 C25 C26 120.19(16) . .
C24 C25 H25 119.9 . .
C26 C25 H25 119.9 . .
C21 C26 C25 121.26(15) . .
C21 C26 H26 119.4 . .
C25 C26 H26 119.4 . .
C36 C31 C32 118.00(15) . .
C36 C31 Si1 119.49(12) . .
C32 C31 Si1 122.50(13) . .
C33 C32 C31 121.02(19) . .
C33 C32 H32 119.5 . .
C31 C32 H32 119.5 . .
C34 C33 C32 119.80(19) . .
C34 C33 H33 120.1 . .
C32 C33 H33 120.1 . .
C33 C34 C35 120.34(18) . .
C33 C34 H34 119.8 . .
C35 C34 H34 119.8 . .
C34 C35 C36 119.9(2) . .
C34 C35 H35 120.1 . .
C36 C35 H35 120.1 . .
C31 C36 C35 120.93(19) . .
C31 C36 H36 119.5 . .
C35 C36 H36 119.5 . .

loop_
_geom_bond_atom_site_label_1
_geom_bond_atom_site_label_2
_geom_bond_distance
_geom_bond_site_symmetry_2
Zr1 N2 2.0454(12) .
Zr1 N1 2.0551(13) .
Zr1 N3 2.0737(11) .
Zr1 N3 2.0783(12) 3_666
Zr1 Zr1 3.1472(2) 3_666
N3 Si1 1.7068(12) .
N3 Zr1 2.0783(12) 3_666
N1 C2 1.445(2) .
N1 C1 1.452(2) .
N2 C3 1.436(2) .
N2 C4 1.445(2) .
Si1 C31 1.8810(15) .
Si1 C21 1.8789(14) .
Si1 C11 1.8891(15) .
C1 H1A 0.9800 .
C1 H1B 0.9800 .
C1 H1C 0.9800 .
C2 H2A 0.9800 .
C2 H2B 0.9800 .
C2 H2C 0.9800 .
C3 H3A 0.9800 .
C3 H3B 0.9800 .
C3 H3C 0.9800 .
C4 H4A 0.9800 .
C4 H4B 0.9800 .
C4 H4C 0.9800 .
C11 C16 1.404(2) .
C11 C12 1.408(2) .
C12 C13 1.395(2) .
C12 H12 0.9500 .
C13 C14 1.378(3) .
C13 H13 0.9500 .
C14 C15 1.379(3) .
C14 H14 0.9500 .
C15 C16 1.393(2) .
C15 H15 0.9500 .
C16 H16 0.9500 .
C21 C26 1.395(2) .
C21 C22 1.401(2) .
C22 C23 1.394(2) .
C22 H22 0.9500 .
C23 C24 1.382(3) .
C23 H23 0.9500 .
C24 C25 1.372(3) .
C24 H24 0.9500 .
C25 C26 1.396(2) .
C25 H25 0.9500 .
C26 H26 0.9500 .
C31 C36 1.397(2) .
C31 C32 1.403(2) .
C32 C33 1.394(2) .
C32 H32 0.9500 .
C33 C34 1.381(4) .
C33 H33 0.9500 .
C34 C35 1.385(3) .
C34 H34 0.9500 .
C35 C36 1.395(2) .
C35 H35 0.9500 .
C36 H36 0.9500 .
